data_8107405
loop_
_publ_author_name
'Bi, Lu-Yan'
'Liu, Xu-Feng'

_publ_section_title
;
 Crystal structure of pentacarbonyl-(\m 2-ethane-1,2-dithiolato-\k 4
 S:S,S&#x2032;:S&#x2032;)-(diphenyl(o-tolyl)phosphine-\k 1 P)diiron
 (Fe--Fe), C26H21Fe2O5PS2
;
_journal_issue 2
_journal_name_full 'Zeitschrift f\"ur Kristallographie - New Crystal Structures'
_journal_page_first 239
_journal_page_last 241
_journal_paper_doi 10.1515/ncrs-2022-0570
_journal_volume 238
_journal_year 2023
_chemical_formula_moiety 'C26 H21 Fe2 O5 P S2'
_chemical_formula_sum 'C26 H21 Fe2 O5 P S2'
_chemical_formula_weight 620.22
_space_group_crystal_system orthorhombic
_space_group_IT_number 33
_space_group_name_Hall 'P 2c -2n'
_space_group_name_H-M_alt 'P n a 21'
_atom_sites_solution_hydrogens geom
_atom_sites_solution_primary heavy
_cell_angle_alpha 90
_cell_angle_beta 90
_cell_angle_gamma 90
_cell_formula_units_Z 4
_cell_length_a 20.9559(8)
_cell_length_b 14.1567(6)
_cell_length_c 9.1976(4)
_cell_measurement_reflns_used 9811
_cell_measurement_temperature 296(2)
_cell_measurement_theta_max 25.38
_cell_measurement_theta_min 2.42
_cell_volume 2728.6(2)
_computing_cell_refinement 'SAINT (BRUKER, 2009) [1]'
_computing_data_collection 'APEX2 (BRUKER, 2009) [1]'
_computing_data_reduction 'SADABS (BRUKER, 2009) [1]'
_computing_molecular_graphics 'Olex2 (Dolomanov et al., 2009) [2]'
_computing_publication_material 'Olex2 (Dolomanov et al., 2009) [2]'
_computing_structure_refinement 'ShelXL (Sheldrick, 2015) [3]'
_computing_structure_solution 'ShelXS (Sheldrick, 2008) [4]'
_diffrn_ambient_temperature 296(2)
_diffrn_measured_fraction_theta_full 0.997
_diffrn_measured_fraction_theta_max 0.997
_diffrn_measurement_device_type 'Bruker D8 QUEST CCD'
_diffrn_measurement_method '\w scans'
_diffrn_radiation_monochromator graphite
_diffrn_radiation_type MoK\a
_diffrn_radiation_wavelength 0.71073
_diffrn_reflns_av_R_equivalents 0.0355
_diffrn_reflns_av_unetI/netI 0.0263
_diffrn_reflns_Laue_measured_fraction_full 0.997
_diffrn_reflns_Laue_measured_fraction_max 0.997
_diffrn_reflns_limit_h_max 25
_diffrn_reflns_limit_h_min -25
_diffrn_reflns_limit_k_max 17
_diffrn_reflns_limit_k_min -17
_diffrn_reflns_limit_l_max 11
_diffrn_reflns_limit_l_min -11
_diffrn_reflns_number 35412
_diffrn_reflns_point_group_measured_fraction_full 0.998
_diffrn_reflns_point_group_measured_fraction_max 0.997
_diffrn_reflns_theta_full 25.242
_diffrn_reflns_theta_max 25.417
_diffrn_reflns_theta_min 2.418
_exptl_absorpt_coefficient_mu 1.309
_exptl_absorpt_correction_T_max 0.7452
_exptl_absorpt_correction_T_min 0.5176
_exptl_absorpt_correction_type multi-scan
_exptl_absorpt_process_details
;
 SADABS-2016/2 (Bruker,2016/2) was used for absorption
 correction. wR2(int) was 0.1611 before and 0.0592 after
 correction. The Ratio of minimum to maximum transmission
 is 0.6946. The \l/2 correction factor is Not present.
;
_exptl_crystal_colour 'metallic reddish red'
_exptl_crystal_colour_lustre metallic
_exptl_crystal_colour_modifier reddish
_exptl_crystal_colour_primary red
_exptl_crystal_density_diffrn 1.510
_exptl_crystal_density_meas .
_exptl_crystal_description block
_exptl_crystal_F_000 1264
_exptl_crystal_size_max 0.42
_exptl_crystal_size_mid 0.38
_exptl_crystal_size_min 0.28
_refine_diff_density_max 0.270
_refine_diff_density_min -0.267
_refine_diff_density_rms 0.084
_refine_ls_abs_structure_details
;
 Refined as an inversion twin.
;
_refine_ls_abs_structure_Flack 0.017(13)
_refine_ls_extinction_coef .
_refine_ls_extinction_method none
_refine_ls_goodness_of_fit_ref 1.083
_refine_ls_hydrogen_treatment constr
_refine_ls_matrix_type full
_refine_ls_number_parameters 327
_refine_ls_number_reflns 5002
_refine_ls_number_restraints 1
_refine_ls_restrained_S_all 1.083
_refine_ls_R_factor_all 0.0243
_refine_ls_R_factor_gt 0.0217
_refine_ls_shift/su_max 0.001
_refine_ls_shift/su_mean 0.000
_refine_ls_structure_factor_coef Fsqd
_refine_ls_weighting_details 'w=1/[\s^2^(Fo^2^)+(0.0353P)^2^] where P=(Fo^2^+2Fc^2^)/3'
_refine_ls_weighting_scheme calc
_refine_ls_wR_factor_gt 0.0560
_refine_ls_wR_factor_ref 0.0570
_reflns_Friedel_coverage 0.874
_reflns_Friedel_fraction_full 0.998
_reflns_Friedel_fraction_max 0.998
_reflns_number_gt 4749
_reflns_number_total 5002
_reflns_threshold_expression 'I > 2\s(I)'
_cod_data_source_file suppl_j_ncrs-2022-0570_suppl.cif
_cod_data_source_block a
_cod_database_code 8107405
_shelx_space_group_comment
;
The symmetry employed for this shelxl refinement is uniquely defined
by the following loop, which should always be used as a source of
symmetry information in preference to the above space-group names.
They are only intended as comments.
;
_shelx_estimated_absorpt_t_max 0.711
_shelx_estimated_absorpt_t_min 0.609
_olex2_refinement_description
;
1. Twinned data refinement
 Scales: 0.983(13)
 0.017(13)
2. Fixed Uiso
 At 1.2 times of:
  All C(H) groups, All C(H,H) groups
 At 1.5 times of:
  All C(H,H,H) groups
3.a Secondary CH2 refined with riding coordinates:
 C6(H6A,H6B), C7(H7A,H7B)
3.b Aromatic/amide H refined with riding coordinates:
 C11(H11), C12(H12), C13(H13), C14(H14), C16(H16), C17(H17), C18(H18),
 C19(H19), C20(H20), C22(H22), C23(H23), C24(H24), C25(H25), C26(H26)
3.c Idealised Me refined as rotating group:
 C8(H8A,H8B,H8C)
;
_olex2_submission_special_instructions 'No special instructions were received'

loop_
_space_group_symop_operation_xyz
'x, y, z'
'-x, -y, z+1/2'
'-x+1/2, y+1/2, z+1/2'
'x+1/2, -y+1/2, z'

loop_
_atom_site_label
_atom_site_type_symbol
_atom_site_fract_x
_atom_site_fract_y
_atom_site_fract_z
_atom_site_U_iso_or_equiv
_atom_site_adp_type
_atom_site_occupancy
_atom_site_site_symmetry_order
_atom_site_calc_flag
_atom_site_refinement_flags_posn
_atom_site_refinement_flags_adp
_atom_site_refinement_flags_occupancy
_atom_site_disorder_assembly
_atom_site_disorder_group
Fe1 Fe -0.10864(2) -0.81983(3) -0.31946(6) 0.04543(14) Uani 1 1 d . . . . .
Fe2 Fe -0.21139(2) -0.83767(3) -0.18444(4) 0.02945(11) Uani 1 1 d . . . . .
S1 S -0.16854(4) -0.69733(5) -0.24511(10) 0.04288(19) Uani 1 1 d . . . . .
S2 S -0.20211(4) -0.85455(5) -0.42688(9) 0.03741(18) Uani 1 1 d . . . . .
P1 P -0.31657(3) -0.81715(5) -0.15160(8) 0.02857(16) Uani 1 1 d . . . . .
O1 O -0.03581(18) -0.7228(4) -0.5437(5) 0.1302(17) Uani 1 1 d . . . . .
O2 O -0.02744(17) -0.7964(4) -0.0654(6) 0.1213(15) Uani 1 1 d . . . . .
O3 O -0.06388(15) -1.0132(2) -0.3586(6) 0.1149(16) Uani 1 1 d . . . . .
O4 O -0.17136(14) -0.8034(2) 0.1139(3) 0.0670(7) Uani 1 1 d . . . . .
O5 O -0.20568(13) -1.04117(18) -0.1452(3) 0.0621(7) Uani 1 1 d . . . . .
C1 C -0.06377(19) -0.7616(3) -0.4586(6) 0.0751(13) Uani 1 1 d . . . . .
C2 C -0.05800(18) -0.8042(3) -0.1671(6) 0.0742(13) Uani 1 1 d . . . . .
C3 C -0.08147(17) -0.9384(3) -0.3436(5) 0.0679(12) Uani 1 1 d . . . . .
C4 C -0.18793(16) -0.8174(2) -0.0015(4) 0.0419(8) Uani 1 1 d . . . . .
C5 C -0.20953(13) -0.9615(2) -0.1598(3) 0.0381(7) Uani 1 1 d . . . . .
C6 C -0.20721(18) -0.6597(2) -0.4125(4) 0.0513(9) Uani 1 1 d . . . . .
H6A H -0.2445 -0.6221 -0.3887 0.062 Uiso 1 1 calc R . . . .
H6B H -0.1781 -0.6201 -0.4674 0.062 Uiso 1 1 calc R . . . .
C7 C -0.22733(18) -0.7426(3) -0.5055(4) 0.0507(9) Uani 1 1 d . . . . .
H7A H -0.2089 -0.7360 -0.6017 0.061 Uiso 1 1 calc R . . . .
H7B H -0.2734 -0.7424 -0.5157 0.061 Uiso 1 1 calc R . . . .
C8 C -0.29004(15) -0.6100(2) -0.0202(4) 0.0460(8) Uani 1 1 d . . . . .
H8A H -0.3161 -0.5999 0.0642 0.069 Uiso 1 1 calc GR . . . .
H8B H -0.2613 -0.5577 -0.0320 0.069 Uiso 1 1 calc GR . . . .
H8C H -0.2659 -0.6671 -0.0084 0.069 Uiso 1 1 calc GR . . . .
C9 C -0.34873(12) -0.70410(19) -0.2168(3) 0.0304(6) Uani 1 1 d . . . . .
C10 C -0.33167(13) -0.6182(2) -0.1517(3) 0.0363(7) Uani 1 1 d . . . . .
C11 C -0.35494(16) -0.5353(2) -0.2145(4) 0.0478(8) Uani 1 1 d . . . . .
H11 H -0.3445 -0.4777 -0.1720 0.057 Uiso 1 1 calc R . . . .
C12 C -0.39258(17) -0.5354(2) -0.3360(4) 0.0544(9) Uani 1 1 d . . . . .
H12 H -0.4072 -0.4788 -0.3751 0.065 Uiso 1 1 calc R . . . .
C13 C -0.40865(16) -0.6199(3) -0.4000(4) 0.0513(8) Uani 1 1 d . . . . .
H13 H -0.4343 -0.6208 -0.4825 0.062 Uiso 1 1 calc R . . . .
C14 C -0.38649(14) -0.7034(2) -0.3410(4) 0.0412(7) Uani 1 1 d . . . . .
H14 H -0.3971 -0.7604 -0.3853 0.049 Uiso 1 1 calc R . . . .
C15 C -0.34387(14) -0.8265(2) 0.0371(3) 0.0337(6) Uani 1 1 d . . . . .
C16 C -0.39113(14) -0.7684(2) 0.0940(4) 0.0437(8) Uani 1 1 d . . . . .
H16 H -0.4075 -0.7191 0.0387 0.052 Uiso 1 1 calc R . . . .
C17 C -0.41372(18) -0.7842(3) 0.2335(4) 0.0560(9) Uani 1 1 d . . . . .
H17 H -0.4449 -0.7446 0.2718 0.067 Uiso 1 1 calc R . . . .
C18 C -0.39083(17) -0.8570(3) 0.3154(4) 0.0564(9) Uani 1 1 d . . . . .
H18 H -0.4070 -0.8678 0.4080 0.068 Uiso 1 1 calc R . . . .
C19 C -0.34397(19) -0.9141(3) 0.2608(4) 0.0571(9) Uani 1 1 d . . . . .
H19 H -0.3279 -0.9632 0.3172 0.069 Uiso 1 1 calc R . . . .
C20 C -0.32038(16) -0.8994(2) 0.1228(4) 0.0450(8) Uani 1 1 d . . . . .
H20 H -0.2885 -0.9387 0.0867 0.054 Uiso 1 1 calc R . . . .
C21 C -0.36992(14) -0.9051(2) -0.2342(3) 0.0355(6) Uani 1 1 d . . . . .
C22 C -0.43439(16) -0.9058(3) -0.1991(5) 0.0634(10) Uani 1 1 d . . . . .
H22 H -0.4506 -0.8605 -0.1359 0.076 Uiso 1 1 calc R . . . .
C23 C -0.4745(2) -0.9731(3) -0.2570(5) 0.0811(14) Uani 1 1 d . . . . .
H23 H -0.5178 -0.9719 -0.2352 0.097 Uiso 1 1 calc R . . . .
C24 C -0.4505(2) -1.0421(3) -0.3475(5) 0.0721(12) Uani 1 1 d . . . . .
H24 H -0.4773 -1.0887 -0.3841 0.087 Uiso 1 1 calc R . . . .
C25 C -0.38780(19) -1.0423(3) -0.3830(5) 0.0595(10) Uani 1 1 d . . . . .
H25 H -0.3717 -1.0887 -0.4444 0.071 Uiso 1 1 calc R . . . .
C26 C -0.34762(15) -0.9734(2) -0.3282(4) 0.0439(7) Uani 1 1 d . . . . .
H26 H -0.3049 -0.9732 -0.3553 0.053 Uiso 1 1 calc R . . . .

loop_
_atom_site_aniso_label
_atom_site_aniso_U_11
_atom_site_aniso_U_22
_atom_site_aniso_U_33
_atom_site_aniso_U_23
_atom_site_aniso_U_13
_atom_site_aniso_U_12
Fe1 0.0304(2) 0.0475(3) 0.0584(3) 0.0011(2) 0.0116(2) -0.00273(17)
Fe2 0.0294(2) 0.02674(19) 0.0322(2) -0.00267(18) 0.00437(19) -0.00169(15)
S1 0.0496(4) 0.0310(4) 0.0480(4) -0.0045(3) 0.0080(4) -0.0101(3)
S2 0.0423(4) 0.0339(4) 0.0360(4) -0.0061(3) 0.0097(3) -0.0010(3)
P1 0.0296(3) 0.0261(3) 0.0300(4) -0.0060(3) 0.0049(3) -0.0030(3)
O1 0.100(3) 0.153(4) 0.137(4) 0.054(3) 0.075(3) 0.001(3)
O2 0.065(2) 0.182(4) 0.116(3) 0.003(3) -0.034(2) -0.029(2)
O3 0.075(2) 0.068(2) 0.201(5) -0.020(3) -0.003(3) 0.0259(17)
O4 0.0784(18) 0.079(2) 0.0435(16) -0.0102(13) -0.0170(14) -0.0040(15)
O5 0.0920(19) 0.0349(14) 0.0595(16) 0.0066(12) 0.0025(14) 0.0055(12)
C1 0.049(2) 0.088(3) 0.089(3) 0.013(3) 0.031(2) 0.004(2)
C2 0.037(2) 0.092(3) 0.094(4) 0.008(3) 0.001(3) -0.0119(18)
C3 0.0436(19) 0.062(3) 0.098(4) -0.001(2) 0.005(2) 0.0076(17)
C4 0.0424(18) 0.0397(18) 0.044(2) -0.0037(15) -0.0006(16) -0.0018(14)
C5 0.0438(15) 0.0357(17) 0.0348(18) 0.0007(14) 0.0034(14) 0.0021(12)
C6 0.065(2) 0.0369(18) 0.051(2) 0.0074(16) 0.0163(18) 0.0031(15)
C7 0.064(2) 0.051(2) 0.0364(18) 0.0064(16) 0.0073(16) 0.0054(17)
C8 0.0497(19) 0.0361(18) 0.052(2) -0.0178(16) -0.0075(15) -0.0012(14)
C9 0.0281(13) 0.0299(13) 0.0333(16) -0.0030(12) 0.0044(12) -0.0029(11)
C10 0.0359(14) 0.0330(15) 0.0399(17) -0.0087(14) 0.0035(13) -0.0004(12)
C11 0.056(2) 0.0303(15) 0.057(2) -0.0079(15) -0.0032(16) 0.0010(14)
C12 0.061(2) 0.0412(18) 0.061(2) 0.0128(18) -0.0027(18) 0.0043(15)
C13 0.0510(18) 0.055(2) 0.048(2) 0.0041(17) -0.0107(17) 0.0014(16)
C14 0.0429(16) 0.0395(17) 0.0411(18) -0.0053(15) -0.0040(14) -0.0047(13)
C15 0.0356(15) 0.0362(15) 0.0294(15) -0.0034(12) 0.0071(13) -0.0079(12)
C16 0.0411(17) 0.051(2) 0.0384(16) -0.0057(16) 0.0092(15) 0.0050(14)
C17 0.056(2) 0.065(2) 0.047(2) -0.0119(18) 0.0198(17) 0.0022(18)
C18 0.069(2) 0.064(2) 0.0363(17) -0.007(2) 0.0175(19) -0.0151(17)
C19 0.072(2) 0.055(2) 0.0446(19) 0.0122(17) 0.0079(19) -0.0036(19)
C20 0.0544(18) 0.0381(17) 0.0424(18) 0.0000(14) 0.0117(15) 0.0025(15)
C21 0.0361(15) 0.0310(15) 0.0395(15) -0.0055(12) 0.0048(13) -0.0094(12)
C22 0.0441(18) 0.066(2) 0.081(3) -0.026(2) 0.0161(19) -0.0173(16)
C23 0.052(2) 0.093(3) 0.098(4) -0.029(3) 0.017(2) -0.037(2)
C24 0.077(3) 0.066(3) 0.073(3) -0.019(2) 0.002(2) -0.042(2)
C25 0.072(2) 0.049(2) 0.058(2) -0.0222(18) 0.0064(19) -0.0155(18)
C26 0.0482(16) 0.0402(17) 0.0433(19) -0.0147(16) 0.0060(16) -0.0079(14)

loop_
_atom_type_symbol
_atom_type_description
_atom_type_scat_dispersion_real
_atom_type_scat_dispersion_imag
_atom_type_scat_source
C C 0.0033 0.0016 'International Tables Vol C Tables 4.2.6.8 and 6.1.1.4'
H H 0.0000 0.0000 'International Tables Vol C Tables 4.2.6.8 and 6.1.1.4'
Fe Fe 0.3463 0.8444 'International Tables Vol C Tables 4.2.6.8 and 6.1.1.4'
O O 0.0106 0.0060 'International Tables Vol C Tables 4.2.6.8 and 6.1.1.4'
P P 0.1023 0.0942 'International Tables Vol C Tables 4.2.6.8 and 6.1.1.4'
S S 0.1246 0.1234 'International Tables Vol C Tables 4.2.6.8 and 6.1.1.4'

loop_
_geom_angle_atom_site_label_1
_geom_angle_atom_site_label_2
_geom_angle_atom_site_label_3
_geom_angle
_geom_angle_site_symmetry_1
_geom_angle_site_symmetry_3
S1 Fe1 Fe2 56.32(2) . .
S1 Fe1 S2 79.38(3) . .
S2 Fe1 Fe2 56.32(2) . .
C1 Fe1 Fe2 148.77(14) . .
C1 Fe1 S1 98.97(15) . .
C1 Fe1 S2 104.14(16) . .
C2 Fe1 Fe2 97.79(15) . .
C2 Fe1 S1 89.86(16) . .
C2 Fe1 S2 153.73(15) . .
C2 Fe1 C1 101.2(2) . .
C2 Fe1 C3 91.4(2) . .
C3 Fe1 Fe2 103.97(13) . .
C3 Fe1 S1 160.20(14) . .
C3 Fe1 S2 91.00(13) . .
C3 Fe1 C1 100.2(2) . .
S1 Fe2 Fe1 56.20(3) . .
S1 Fe2 S2 79.26(3) . .
S2 Fe2 Fe1 56.21(3) . .
P1 Fe2 Fe1 154.22(3) . .
P1 Fe2 S1 108.12(3) . .
P1 Fe2 S2 103.41(3) . .
C4 Fe2 Fe1 102.47(11) . .
C4 Fe2 S1 88.94(11) . .
C4 Fe2 S2 158.68(12) . .
C4 Fe2 P1 97.09(12) . .
C5 Fe2 Fe1 98.33(10) . .
C5 Fe2 S1 153.93(10) . .
C5 Fe2 S2 91.13(11) . .
C5 Fe2 P1 97.63(9) . .
C5 Fe2 C4 91.90(15) . .
Fe1 S1 Fe2 67.49(3) . .
C6 S1 Fe1 102.56(12) . .
C6 S1 Fe2 106.91(11) . .
Fe1 S2 Fe2 67.46(3) . .
C7 S2 Fe1 103.72(13) . .
C7 S2 Fe2 106.01(11) . .
C9 P1 Fe2 115.42(9) . .
C9 P1 C21 103.43(14) . .
C15 P1 Fe2 115.15(10) . .
C15 P1 C9 104.92(13) . .
C15 P1 C21 98.79(13) . .
C21 P1 Fe2 117.01(10) . .
O1 C1 Fe1 178.0(5) . .
O2 C2 Fe1 176.9(4) . .
O3 C3 Fe1 179.5(4) . .
O4 C4 Fe2 178.1(3) . .
O5 C5 Fe2 177.1(3) . .
S1 C6 H6A 109.2 . .
S1 C6 H6B 109.2 . .
H6A C6 H6B 107.9 . .
C7 C6 S1 112.0(2) . .
C7 C6 H6A 109.2 . .
C7 C6 H6B 109.2 . .
S2 C7 H7A 109.3 . .
S2 C7 H7B 109.3 . .
C6 C7 S2 111.7(2) . .
C6 C7 H7A 109.3 . .
C6 C7 H7B 109.3 . .
H7A C7 H7B 107.9 . .
H8A C8 H8B 109.5 . .
H8A C8 H8C 109.5 . .
H8B C8 H8C 109.5 . .
C10 C8 H8A 109.5 . .
C10 C8 H8B 109.5 . .
C10 C8 H8C 109.5 . .
C10 C9 P1 121.5(2) . .
C14 C9 P1 118.9(2) . .
C14 C9 C10 119.3(3) . .
C9 C10 C8 124.1(3) . .
C11 C10 C8 118.2(3) . .
C11 C10 C9 117.6(3) . .
C10 C11 H11 118.7 . .
C12 C11 C10 122.6(3) . .
C12 C11 H11 118.7 . .
C11 C12 H12 120.3 . .
C11 C12 C13 119.5(3) . .
C13 C12 H12 120.3 . .
C12 C13 H13 120.2 . .
C12 C13 C14 119.6(3) . .
C14 C13 H13 120.2 . .
C9 C14 H14 119.3 . .
C13 C14 C9 121.4(3) . .
C13 C14 H14 119.3 . .
C16 C15 P1 122.5(2) . .
C16 C15 C20 118.6(3) . .
C20 C15 P1 118.7(2) . .
C15 C16 H16 120.1 . .
C17 C16 C15 119.8(3) . .
C17 C16 H16 120.1 . .
C16 C17 H17 119.6 . .
C18 C17 C16 120.8(3) . .
C18 C17 H17 119.6 . .
C17 C18 H18 120.1 . .
C17 C18 C19 119.8(3) . .
C19 C18 H18 120.1 . .
C18 C19 H19 119.8 . .
C18 C19 C20 120.4(4) . .
C20 C19 H19 119.8 . .
C15 C20 H20 119.7 . .
C19 C20 C15 120.5(3) . .
C19 C20 H20 119.7 . .
C22 C21 P1 120.0(2) . .
C26 C21 P1 121.9(2) . .
C26 C21 C22 118.1(3) . .
C21 C22 H22 119.7 . .
C23 C22 C21 120.6(4) . .
C23 C22 H22 119.7 . .
C22 C23 H23 120.0 . .
C22 C23 C24 120.0(4) . .
C24 C23 H23 120.0 . .
C23 C24 H24 120.0 . .
C25 C24 C23 120.1(3) . .
C25 C24 H24 120.0 . .
C24 C25 H25 119.9 . .
C24 C25 C26 120.1(3) . .
C26 C25 H25 119.9 . .
C21 C26 C25 121.1(3) . .
C21 C26 H26 119.5 . .
C25 C26 H26 119.5 . .

loop_
_geom_bond_atom_site_label_1
_geom_bond_atom_site_label_2
_geom_bond_distance
_geom_bond_site_symmetry_2
Fe1 Fe2 2.4985(6) .
Fe1 S1 2.2474(10) .
Fe1 S2 2.2482(9) .
Fe1 C1 1.789(4) .
Fe1 C2 1.772(5) .
Fe1 C3 1.787(4) .
Fe2 S1 2.2505(8) .
Fe2 S2 2.2511(9) .
Fe2 P1 2.2437(8) .
Fe2 C4 1.776(4) .
Fe2 C5 1.768(3) .
S1 C6 1.820(4) .
S2 C7 1.820(3) .
P1 C9 1.837(3) .
P1 C15 1.832(3) .
P1 C21 1.838(3) .
O1 C1 1.122(5) .
O2 C2 1.139(6) .
O3 C3 1.130(5) .
O4 C4 1.134(4) .
O5 C5 1.139(4) .
C6 H6A 0.9700 .
C6 H6B 0.9700 .
C6 C7 1.513(5) .
C7 H7A 0.9700 .
C7 H7B 0.9700 .
C8 H8A 0.9600 .
C8 H8B 0.9600 .
C8 H8C 0.9600 .
C8 C10 1.496(4) .
C9 C10 1.402(4) .
C9 C14 1.389(4) .
C10 C11 1.396(4) .
C11 H11 0.9300 .
C11 C12 1.368(5) .
C12 H12 0.9300 .
C12 C13 1.375(5) .
C13 H13 0.9300 .
C13 C14 1.381(5) .
C14 H14 0.9300 .
C15 C16 1.390(4) .
C15 C20 1.390(5) .
C16 H16 0.9300 .
C16 C17 1.386(5) .
C17 H17 0.9300 .
C17 C18 1.364(6) .
C18 H18 0.9300 .
C18 C19 1.367(5) .
C19 H19 0.9300 .
C19 C20 1.378(5) .
C20 H20 0.9300 .
C21 C22 1.389(4) .
C21 C26 1.379(4) .
C22 H22 0.9300 .
C22 C23 1.377(5) .
C23 H23 0.9300 .
C23 C24 1.379(6) .
C24 H24 0.9300 .
C24 C25 1.353(6) .
C25 H25 0.9300 .
C25 C26 1.383(5) .
C26 H26 0.9300 .

loop_
_geom_hbond_atom_site_label_D
_geom_hbond_atom_site_label_H
_geom_hbond_atom_site_label_A
_geom_hbond_distance_DH
_geom_hbond_distance_HA
_geom_hbond_distance_DA
_geom_hbond_angle_DHA
_geom_hbond_site_symmetry_A
C26 H26 S2 0.93 2.81 3.599(3) 143.5 .

loop_
_geom_torsion_atom_site_label_1
_geom_torsion_atom_site_label_2
_geom_torsion_atom_site_label_3
_geom_torsion_atom_site_label_4
_geom_torsion
_geom_torsion_site_symmetry_1
_geom_torsion_site_symmetry_2
_geom_torsion_site_symmetry_3
_geom_torsion_site_symmetry_4
Fe1 S1 C6 C7 39.6(3) . . . .
Fe1 S2 C7 C6 -33.9(3) . . . .
Fe2 S1 C6 C7 -30.4(3) . . . .
Fe2 S2 C7 C6 36.2(3) . . . .
Fe2 P1 C9 C10 -66.6(2) . . . .
Fe2 P1 C9 C14 107.8(2) . . . .
Fe2 P1 C15 C16 141.7(2) . . . .
Fe2 P1 C15 C20 -43.9(3) . . . .
Fe2 P1 C21 C22 169.6(3) . . . .
Fe2 P1 C21 C26 -8.5(3) . . . .
S1 C6 C7 S2 -3.7(3) . . . .
P1 C9 C10 C8 -4.0(4) . . . .
P1 C9 C10 C11 175.7(2) . . . .
P1 C9 C14 C13 -175.9(2) . . . .
P1 C15 C16 C17 174.4(3) . . . .
P1 C15 C20 C19 -174.1(3) . . . .
P1 C21 C22 C23 -178.1(4) . . . .
P1 C21 C26 C25 176.4(3) . . . .
C8 C10 C11 C12 179.0(3) . . . .
C9 P1 C15 C16 13.7(3) . . . .
C9 P1 C15 C20 -171.9(2) . . . .
C9 P1 C21 C22 -62.3(3) . . . .
C9 P1 C21 C26 119.6(3) . . . .
C9 C10 C11 C12 -0.7(5) . . . .
C10 C9 C14 C13 -1.3(4) . . . .
C10 C11 C12 C13 0.2(5) . . . .
C11 C12 C13 C14 -0.2(5) . . . .
C12 C13 C14 C9 0.8(5) . . . .
C14 C9 C10 C8 -178.5(3) . . . .
C14 C9 C10 C11 1.3(4) . . . .
C15 P1 C9 C10 61.2(2) . . . .
C15 P1 C9 C14 -124.3(2) . . . .
C15 P1 C21 C22 45.4(3) . . . .
C15 P1 C21 C26 -132.7(3) . . . .
C15 C16 C17 C18 -1.0(5) . . . .
C16 C15 C20 C19 0.5(5) . . . .
C16 C17 C18 C19 1.5(6) . . . .
C17 C18 C19 C20 -1.0(6) . . . .
C18 C19 C20 C15 0.0(5) . . . .
C20 C15 C16 C17 0.0(5) . . . .
C21 P1 C9 C10 164.3(2) . . . .
C21 P1 C9 C14 -21.2(3) . . . .
C21 P1 C15 C16 -92.8(3) . . . .
C21 P1 C15 C20 81.6(3) . . . .
C21 C22 C23 C24 1.9(8) . . . .
C22 C21 C26 C25 -1.8(5) . . . .
C22 C23 C24 C25 -2.0(8) . . . .
C23 C24 C25 C26 0.3(7) . . . .
C24 C25 C26 C21 1.6(6) . . . .
C26 C21 C22 C23 0.0(6) . . . .

loop_
_twin_individual_id
_twin_individual_mass_fraction_refined
1 0.983(13)
2 0.017(13)
